data_7236922
loop_
_publ_author_name
'Li, Junfeng'
'Yang, Chenglong'
'Peng, Xuelei'
'Chen, Ying'
'Qi, Qi'
'Luo, Xiaoyan'
'Lai, Wen-Yong'
'Huang, Wei'

_publ_section_title
;
 Stimuli-responsive solid-state emission from
 o-carborane--tetraphenylethene dyads induced by twisted intramolecular
 charge transfer in the crystalline state
;
_journal_issue 1
_journal_name_full 'Journal of Materials Chemistry C'
_journal_page_first 19
_journal_paper_doi 10.1039/C7TC03780E
_journal_volume 6
_journal_year 2018
_chemical_formula_moiety 'C34 H34 B10'
_chemical_formula_sum 'C34 H34 B10'
_chemical_formula_weight 550.71
_space_group_crystal_system orthorhombic
_space_group_IT_number 19
_space_group_name_Hall 'P 2ac 2ab'
_space_group_name_H-M_alt 'P 21 21 21'
_atom_sites_solution_hydrogens geom
_audit_creation_method SHELXL-2014/7
_audit_update_record
;
2017-08-16 deposited with the CCDC.
2017-11-14 downloaded from the CCDC.
;
_cell_angle_alpha 90
_cell_angle_beta 90
_cell_angle_gamma 90
_cell_formula_units_Z 4
_cell_length_a 9.5781(7)
_cell_length_b 10.7829(8)
_cell_length_c 30.413(2)
_cell_measurement_reflns_used 9537
_cell_measurement_temperature 100(2)
_cell_measurement_theta_max 34.35
_cell_measurement_theta_min 2.32
_cell_volume 3141.0(4)
_computing_structure_refinement 'SHELXL-2014/7 (Sheldrick, 2014)'
_diffrn_ambient_temperature 100(2)
_diffrn_measured_fraction_theta_full 0.993
_diffrn_measured_fraction_theta_max 0.950
_diffrn_measurement_device_type 'CCD area detector'
_diffrn_measurement_method 'phi and omega scans'
_diffrn_radiation_type MoK\a
_diffrn_radiation_wavelength 0.71073
_diffrn_reflns_av_R_equivalents 0.0327
_diffrn_reflns_av_unetI/netI 0.0371
_diffrn_reflns_Laue_measured_fraction_full 0.993
_diffrn_reflns_Laue_measured_fraction_max 0.950
_diffrn_reflns_limit_h_max 14
_diffrn_reflns_limit_h_min -14
_diffrn_reflns_limit_k_max 16
_diffrn_reflns_limit_k_min -17
_diffrn_reflns_limit_l_max 48
_diffrn_reflns_limit_l_min -35
_diffrn_reflns_number 35625
_diffrn_reflns_point_group_measured_fraction_full 0.995
_diffrn_reflns_point_group_measured_fraction_max 0.934
_diffrn_reflns_theta_full 25.242
_diffrn_reflns_theta_max 34.351
_diffrn_reflns_theta_min 2.004
_exptl_absorpt_coefficient_mu 0.061
_exptl_absorpt_correction_type none
_exptl_crystal_colour colorless
_exptl_crystal_density_diffrn 1.164
_exptl_crystal_description block
_exptl_crystal_F_000 1152
_exptl_crystal_size_max 0.2
_exptl_crystal_size_mid 0.2
_exptl_crystal_size_min 0.2
_refine_diff_density_max 0.385
_refine_diff_density_min -0.378
_refine_diff_density_rms 0.061
_refine_ls_abs_structure_details
;
 Flack x determined using 4618 quotients [(I+)-(I-)]/[(I+)+(I-)]
 (Parsons, Flack and Wagner, Acta Cryst. B69 (2013) 249-259).
;
_refine_ls_abs_structure_Flack 0.2(5)
_refine_ls_extinction_method none
_refine_ls_goodness_of_fit_ref 0.970
_refine_ls_hydrogen_treatment constr
_refine_ls_matrix_type full
_refine_ls_number_parameters 397
_refine_ls_number_reflns 12302
_refine_ls_number_restraints 0
_refine_ls_restrained_S_all 0.970
_refine_ls_R_factor_all 0.0538
_refine_ls_R_factor_gt 0.0450
_refine_ls_shift/su_max 0.000
_refine_ls_shift/su_mean 0.000
_refine_ls_structure_factor_coef Fsqd
_refine_ls_weighting_details 'w=1/[\s^2^(Fo^2^)+(0.1000P)^2^+0.5711P] where P=(Fo^2^+2Fc^2^)/3'
_refine_ls_weighting_scheme calc
_refine_ls_wR_factor_gt 0.1273
_refine_ls_wR_factor_ref 0.1396
_reflns_Friedel_coverage 0.778
_reflns_Friedel_fraction_full 0.997
_reflns_Friedel_fraction_max 0.914
_reflns_number_gt 11214
_reflns_number_total 13167
_reflns_threshold_expression 'I > 2\s(I)'
_cod_data_source_file c7tc03780e2.cif
_cod_data_source_block 1
_cod_original_cell_volume 3141.1(4)
_cod_database_code 7236922
_shelx_shelxl_version_number 2014/7
_shelx_space_group_comment
;
The symmetry employed for this shelxl refinement is uniquely defined
by the following loop, which should always be used as a source of
symmetry information in preference to the above space-group names.
They are only intended as comments.
;

loop_
_space_group_symop_operation_xyz
'x, y, z'
'-x+1/2, -y, z+1/2'
'-x, y+1/2, -z+1/2'
'x+1/2, -y+1/2, -z'

loop_
_atom_site_label
_atom_site_type_symbol
_atom_site_fract_x
_atom_site_fract_y
_atom_site_fract_z
_atom_site_U_iso_or_equiv
_atom_site_adp_type
_atom_site_occupancy
_atom_site_site_symmetry_order
_atom_site_calc_flag
_atom_site_refinement_flags_posn
_atom_site_refinement_flags_adp
B1 B 0.80260(17) 0.92391(15) 0.15496(6) 0.0146(3) Uani 1 1 d . .
H1 H 0.8577 0.8966 0.1240 0.017 Uiso 1 1 calc R U
B2 B 0.65606(18) 1.02467(15) 0.15435(6) 0.0158(3) Uani 1 1 d . .
H2 H 0.6145 1.0654 0.1231 0.019 Uiso 1 1 calc R U
B3 B 0.54419(18) 0.97899(15) 0.19780(6) 0.0161(3) Uani 1 1 d . .
H3 H 0.4281 0.9895 0.1953 0.019 Uiso 1 1 calc R U
B4 B 0.62105(18) 0.85070(15) 0.22472(6) 0.0157(3) Uani 1 1 d . .
H4 H 0.5563 0.7751 0.2396 0.019 Uiso 1 1 calc R U
B5 B 0.7813(2) 0.89869(17) 0.24852(6) 0.0186(3) Uani 1 1 d . .
H5 H 0.8225 0.8562 0.2795 0.022 Uiso 1 1 calc R U
B6 B 0.89388(18) 0.94405(16) 0.20506(6) 0.0173(3) Uani 1 1 d . .
H6 H 1.0097 0.9314 0.2073 0.021 Uiso 1 1 calc R U
B7 B 0.81716(19) 1.07309(15) 0.17790(6) 0.0178(3) Uani 1 1 d . .
H7 H 0.8825 1.1469 0.1622 0.021 Uiso 1 1 calc R U
B8 B 0.65713(19) 1.10803(16) 0.20484(6) 0.0190(3) Uani 1 1 d . .
H8 H 0.6164 1.2052 0.2072 0.023 Uiso 1 1 calc R U
B9 B 0.6344(2) 0.99924(17) 0.24834(6) 0.0197(3) Uani 1 1 d . .
H9 H 0.5782 1.0239 0.2794 0.024 Uiso 1 1 calc R U
B10 B 0.8039(2) 1.05898(17) 0.23610(6) 0.0203(3) Uani 1 1 d . .
H10 H 0.8599 1.1236 0.2589 0.024 Uiso 1 1 calc R U
C28 C 0.28858(16) 0.35567(14) -0.04434(5) 0.0174(3) Uani 1 1 d . .
H28 H 0.2593 0.4335 -0.0557 0.021 Uiso 1 1 calc R U
C27 C 0.25377(18) 0.24718(16) -0.06658(6) 0.0209(3) Uani 1 1 d . .
H27 H 0.1998 0.2512 -0.0928 0.025 Uiso 1 1 calc R U
C26 C 0.29778(19) 0.13312(15) -0.05054(6) 0.0222(3) Uani 1 1 d . .
H26 H 0.2741 0.0591 -0.0657 0.027 Uiso 1 1 calc R U
C25 C 0.37643(19) 0.12755(14) -0.01229(6) 0.0215(3) Uani 1 1 d . .
H25 H 0.4068 0.0496 -0.0013 0.026 Uiso 1 1 calc R U
C24 C 0.41089(17) 0.23582(14) 0.01004(5) 0.0182(3) Uani 1 1 d . .
H24 H 0.4653 0.2313 0.0361 0.022 Uiso 1 1 calc R U
C23 C 0.36615(15) 0.35127(13) -0.00550(5) 0.0147(2) Uani 1 1 d . .
C22 C 0.40427(15) 0.46857(13) 0.01756(5) 0.0140(2) Uani 1 1 d . .
C29 C 0.46073(15) 0.56715(13) -0.01173(5) 0.0143(2) Uani 1 1 d . .
C30 C 0.57615(17) 0.54163(15) -0.03827(5) 0.0186(3) Uani 1 1 d . .
H30 H 0.6131 0.4599 -0.0394 0.022 Uiso 1 1 calc R U
C31 C 0.63734(18) 0.63555(18) -0.06315(6) 0.0235(3) Uani 1 1 d . .
H31 H 0.7174 0.6181 -0.0805 0.028 Uiso 1 1 calc R U
C32 C 0.5820(2) 0.75408(17) -0.06268(6) 0.0246(3) Uani 1 1 d . .
H32 H 0.6251 0.8183 -0.0792 0.030 Uiso 1 1 calc R U
C33 C 0.4633(2) 0.77904(15) -0.03804(6) 0.0225(3) Uani 1 1 d . .
H33 H 0.4230 0.8595 -0.0387 0.027 Uiso 1 1 calc R U
C34 C 0.40294(17) 0.68622(14) -0.01238(5) 0.0180(3) Uani 1 1 d . .
H34 H 0.3223 0.7039 0.0047 0.022 Uiso 1 1 calc R U
C15 C 0.39287(15) 0.48249(13) 0.06174(5) 0.0134(2) Uani 1 1 d . .
C16 C 0.32321(15) 0.38587(13) 0.08918(5) 0.0142(2) Uani 1 1 d . .
C21 C 0.18878(16) 0.34434(14) 0.07881(5) 0.0173(3) Uani 1 1 d . .
H21 H 0.1396 0.3807 0.0549 0.021 Uiso 1 1 calc R U
C20 C 0.12661(17) 0.25015(16) 0.10321(6) 0.0207(3) Uani 1 1 d . .
H20 H 0.0352 0.2228 0.0960 0.025 Uiso 1 1 calc R U
C19 C 0.19732(19) 0.19621(15) 0.13798(6) 0.0221(3) Uani 1 1 d . .
H19 H 0.1557 0.1305 0.1541 0.027 Uiso 1 1 calc R U
C18 C 0.33006(18) 0.23884(15) 0.14913(6) 0.0202(3) Uani 1 1 d . .
H18 H 0.3784 0.2029 0.1732 0.024 Uiso 1 1 calc R U
C17 C 0.39186(16) 0.33370(14) 0.12510(5) 0.0164(3) Uani 1 1 d . .
H17 H 0.4817 0.3632 0.1332 0.020 Uiso 1 1 calc R U
C12 C 0.45089(15) 0.58911(13) 0.08698(5) 0.0133(2) Uani 1 1 d . .
C13 C 0.57635(15) 0.64671(14) 0.07503(5) 0.0148(2) Uani 1 1 d . .
H13 H 0.6227 0.6215 0.0489 0.018 Uiso 1 1 calc R U
C14 C 0.63410(15) 0.73979(14) 0.10065(5) 0.0152(2) Uani 1 1 d . .
H14 H 0.7187 0.7780 0.0916 0.018 Uiso 1 1 calc R U
C9 C 0.56994(15) 0.77811(12) 0.13941(5) 0.0127(2) Uani 1 1 d . .
C10 C 0.44351(15) 0.72326(13) 0.15134(5) 0.0142(2) Uani 1 1 d . .
H10A H 0.3967 0.7497 0.1772 0.017 Uiso 1 1 calc R U
C11 C 0.38568(15) 0.62991(13) 0.12540(5) 0.0144(2) Uani 1 1 d . .
H11 H 0.2998 0.5932 0.1341 0.017 Uiso 1 1 calc R U
C1 C 0.63756(14) 0.87257(12) 0.16858(5) 0.0125(2) Uani 1 1 d . .
C2 C 0.77890(15) 0.82405(13) 0.19896(5) 0.0139(2) Uani 1 1 d . .
C3 C 0.82419(16) 0.69172(13) 0.19360(5) 0.0162(3) Uani 1 1 d . .
C8 C 0.92750(19) 0.66097(15) 0.16324(6) 0.0221(3) Uani 1 1 d . .
H8A H 0.9723 0.7245 0.1468 0.027 Uiso 1 1 calc R U
C7 C 0.9653(2) 0.53761(17) 0.15688(7) 0.0275(4) Uani 1 1 d . .
H7A H 1.0348 0.5174 0.1358 0.033 Uiso 1 1 calc R U
C6 C 0.9026(2) 0.44412(16) 0.18103(7) 0.0289(4) Uani 1 1 d . .
H6A H 0.9277 0.3599 0.1763 0.035 Uiso 1 1 calc R U
C5 C 0.8030(2) 0.47448(17) 0.21218(8) 0.0320(4) Uani 1 1 d . .
H5A H 0.7606 0.4108 0.2292 0.038 Uiso 1 1 calc R U
C4 C 0.7642(2) 0.59762(16) 0.21882(7) 0.0255(3) Uani 1 1 d . .
H4A H 0.6968 0.6176 0.2406 0.031 Uiso 1 1 calc R U

loop_
_atom_site_aniso_label
_atom_site_aniso_U_11
_atom_site_aniso_U_22
_atom_site_aniso_U_33
_atom_site_aniso_U_23
_atom_site_aniso_U_13
_atom_site_aniso_U_12
B1 0.0140(6) 0.0133(6) 0.0165(7) -0.0004(5) 0.0009(5) -0.0020(5)
B2 0.0172(6) 0.0110(6) 0.0192(7) -0.0004(5) 0.0014(5) -0.0006(5)
B3 0.0161(6) 0.0139(6) 0.0183(7) -0.0036(5) 0.0023(6) -0.0004(5)
B4 0.0174(7) 0.0160(6) 0.0138(6) -0.0021(5) 0.0008(5) -0.0022(5)
B5 0.0211(7) 0.0204(7) 0.0144(7) -0.0020(6) -0.0014(6) -0.0040(6)
B6 0.0161(7) 0.0172(6) 0.0187(7) -0.0028(6) -0.0023(5) -0.0042(5)
B7 0.0188(7) 0.0135(6) 0.0210(7) -0.0021(5) 0.0004(6) -0.0037(5)
B8 0.0202(7) 0.0143(6) 0.0225(8) -0.0049(6) 0.0029(6) -0.0017(6)
B9 0.0216(7) 0.0192(7) 0.0184(7) -0.0070(6) 0.0024(6) -0.0030(6)
B10 0.0208(7) 0.0184(7) 0.0218(8) -0.0057(6) -0.0008(6) -0.0052(6)
C28 0.0191(6) 0.0156(6) 0.0176(6) -0.0028(5) -0.0003(5) -0.0026(5)
C27 0.0219(7) 0.0210(7) 0.0199(7) -0.0051(6) -0.0004(6) -0.0066(5)
C26 0.0270(7) 0.0169(6) 0.0226(7) -0.0059(5) 0.0034(6) -0.0076(6)
C25 0.0269(7) 0.0137(6) 0.0238(7) -0.0040(5) 0.0040(6) -0.0011(5)
C24 0.0201(6) 0.0142(5) 0.0202(7) -0.0022(5) 0.0007(5) 0.0007(5)
C23 0.0153(5) 0.0125(5) 0.0164(6) -0.0031(5) 0.0016(5) -0.0018(4)
C22 0.0146(5) 0.0123(5) 0.0152(6) -0.0014(4) -0.0016(5) -0.0002(4)
C29 0.0162(6) 0.0128(5) 0.0140(6) -0.0018(5) -0.0018(5) -0.0017(4)
C30 0.0189(6) 0.0186(6) 0.0185(7) -0.0021(5) 0.0000(5) -0.0013(5)
C31 0.0207(7) 0.0299(8) 0.0197(7) 0.0022(6) 0.0018(6) -0.0064(6)
C32 0.0278(8) 0.0246(7) 0.0213(7) 0.0060(6) -0.0042(6) -0.0106(6)
C33 0.0289(8) 0.0153(6) 0.0234(7) 0.0025(5) -0.0073(6) -0.0031(6)
C34 0.0205(6) 0.0151(6) 0.0184(7) -0.0011(5) -0.0025(5) 0.0012(5)
C15 0.0132(5) 0.0123(5) 0.0148(6) -0.0010(4) -0.0009(4) -0.0015(4)
C16 0.0147(5) 0.0128(5) 0.0152(6) -0.0022(4) -0.0001(5) -0.0015(4)
C21 0.0140(6) 0.0181(6) 0.0197(6) -0.0028(5) -0.0020(5) -0.0018(5)
C20 0.0171(6) 0.0205(6) 0.0245(7) -0.0043(6) 0.0031(5) -0.0059(5)
C19 0.0231(7) 0.0177(6) 0.0256(8) 0.0003(6) 0.0057(6) -0.0037(5)
C18 0.0224(7) 0.0175(6) 0.0206(7) 0.0031(5) 0.0001(6) 0.0013(5)
C17 0.0159(6) 0.0161(6) 0.0173(6) 0.0000(5) -0.0008(5) -0.0002(5)
C12 0.0135(5) 0.0123(5) 0.0141(6) -0.0013(4) -0.0019(5) -0.0011(4)
C13 0.0133(5) 0.0170(6) 0.0140(6) -0.0036(5) 0.0013(4) -0.0020(5)
C14 0.0144(5) 0.0164(6) 0.0150(6) -0.0025(5) 0.0013(5) -0.0027(5)
C9 0.0131(5) 0.0112(5) 0.0137(5) -0.0008(4) -0.0005(4) -0.0008(4)
C10 0.0132(5) 0.0145(5) 0.0151(6) -0.0022(5) 0.0022(5) -0.0023(4)
C11 0.0137(5) 0.0144(5) 0.0151(6) -0.0016(5) 0.0002(4) -0.0027(4)
C1 0.0128(5) 0.0107(5) 0.0141(6) -0.0015(4) 0.0005(4) -0.0014(4)
C2 0.0141(5) 0.0132(5) 0.0145(6) -0.0004(4) -0.0011(5) -0.0009(4)
C3 0.0167(6) 0.0124(5) 0.0195(6) 0.0007(5) -0.0031(5) -0.0004(5)
C8 0.0238(7) 0.0170(6) 0.0257(8) -0.0004(6) 0.0020(6) 0.0038(6)
C7 0.0287(8) 0.0206(7) 0.0333(9) -0.0045(6) -0.0011(7) 0.0083(6)
C6 0.0293(8) 0.0152(6) 0.0422(11) -0.0029(6) -0.0096(8) 0.0040(6)
C5 0.0308(9) 0.0147(6) 0.0506(12) 0.0081(7) -0.0014(8) -0.0009(6)
C4 0.0258(8) 0.0170(6) 0.0336(9) 0.0061(6) 0.0040(7) 0.0006(6)

loop_
_atom_type_symbol
_atom_type_description
_atom_type_scat_dispersion_real
_atom_type_scat_dispersion_imag
_atom_type_scat_source
C C 0.0033 0.0016 'International Tables Vol C Tables 4.2.6.8 and 6.1.1.4'
H H 0.0000 0.0000 'International Tables Vol C Tables 4.2.6.8 and 6.1.1.4'
B B 0.0013 0.0007 'International Tables Vol C Tables 4.2.6.8 and 6.1.1.4'

loop_
_geom_angle_atom_site_label_1
_geom_angle_atom_site_label_2
_geom_angle_atom_site_label_3
_geom_angle
C1 B1 C2 59.68(9)
C1 B1 B7 105.71(11)
C2 B1 B7 105.81(12)
C1 B1 B6 106.58(12)
C2 B1 B6 58.41(9)
B7 B1 B6 60.47(10)
C1 B1 B2 58.29(9)
C2 B1 B2 106.55(11)
B7 B1 B2 60.46(10)
B6 B1 B2 108.93(12)
C1 B2 B3 58.70(9)
C1 B2 B1 59.39(9)
B3 B2 B1 107.48(12)
C1 B2 B8 105.52(12)
B3 B2 B8 60.01(10)
B1 B2 B8 107.20(12)
C1 B2 B7 105.67(12)
B3 B2 B7 107.81(12)
B1 B2 B7 59.32(9)
B8 B2 B7 59.96(10)
C1 B3 B4 59.76(9)
C1 B3 B2 58.73(9)
B4 B3 B2 108.13(12)
C1 B3 B8 105.71(12)
B4 B3 B8 107.68(12)
B2 B3 B8 60.22(10)
C1 B3 B9 106.18(12)
B4 B3 B9 59.54(10)
B2 B3 B9 108.49(12)
B8 B3 B9 60.21(10)
C2 B4 C1 59.67(9)
C2 B4 B9 105.85(12)
C1 B4 B9 105.78(12)
C2 B4 B3 106.53(11)
C1 B4 B3 58.31(9)
B9 B4 B3 60.48(10)
C2 B4 B5 58.42(9)
C1 B4 B5 106.48(12)
B9 B4 B5 60.34(10)
B3 B4 B5 108.72(12)
C2 B5 B4 59.42(9)
C2 B5 B6 58.73(9)
B4 B5 B6 107.59(12)
C2 B5 B9 105.92(12)
B4 B5 B9 59.45(10)
B6 B5 B9 108.11(13)
C2 B5 B10 105.74(12)
B4 B5 B10 107.55(13)
B6 B5 B10 60.07(10)
B9 B5 B10 60.24(11)
C2 B6 B1 59.70(9)
C2 B6 B5 58.71(9)
B1 B6 B5 107.89(12)
C2 B6 B7 106.01(12)
B1 B6 B7 59.46(10)
B5 B6 B7 108.10(13)
C2 B6 B10 105.81(12)
B1 B6 B10 107.62(12)
B5 B6 B10 60.18(10)
B7 B6 B10 60.08(10)
B1 B7 B6 60.07(10)
B1 B7 B8 107.95(12)
B6 B7 B8 107.95(13)
B1 B7 B2 60.22(9)
B6 B7 B2 108.42(11)
B8 B7 B2 60.01(10)
B1 B7 B10 108.09(12)
B6 B7 B10 60.06(11)
B8 B7 B10 59.92(11)
B2 B7 B10 108.24(12)
B3 B8 B10 108.25(13)
B3 B8 B7 107.68(12)
B10 B8 B7 60.11(11)
B3 B8 B2 59.77(10)
B10 B8 B2 108.41(12)
B7 B8 B2 60.03(10)
B3 B8 B9 59.94(10)
B10 B8 B9 60.23(11)
B7 B8 B9 107.94(13)
B2 B8 B9 107.92(12)
B4 B9 B5 60.21(10)
B4 B9 B3 59.98(10)
B5 B9 B3 108.22(12)
B4 B9 B8 107.75(12)
B5 B9 B8 107.90(13)
B3 B9 B8 59.86(10)
B4 B9 B10 108.01(12)
B5 B9 B10 60.06(11)
B3 B9 B10 107.81(13)
B8 B9 B10 59.77(11)
B8 B10 B6 107.84(12)
B8 B10 B7 59.97(11)
B6 B10 B7 59.86(10)
B8 B10 B5 107.81(12)
B6 B10 B5 59.75(10)
B7 B10 B5 107.59(12)
B8 B10 B9 60.00(11)
B6 B10 B9 107.43(12)
B7 B10 B9 107.64(13)
B5 B10 B9 59.71(10)
C27 C28 C23 120.66(15)
C26 C27 C28 120.07(16)
C25 C26 C27 119.85(14)
C26 C25 C24 120.15(15)
C25 C24 C23 120.62(15)
C28 C23 C24 118.63(13)
C28 C23 C22 119.95(13)
C24 C23 C22 121.38(14)
C15 C22 C29 122.88(12)
C15 C22 C23 122.67(13)
C29 C22 C23 114.40(12)
C30 C29 C34 119.10(14)
C30 C29 C22 119.52(13)
C34 C29 C22 121.36(14)
C31 C30 C29 120.24(15)
C32 C31 C30 120.30(16)
C31 C32 C33 119.90(16)
C32 C33 C34 120.16(16)
C33 C34 C29 120.19(15)
C22 C15 C12 124.46(13)
C22 C15 C16 120.84(13)
C12 C15 C16 114.66(12)
C17 C16 C21 118.78(14)
C17 C16 C15 120.61(13)
C21 C16 C15 120.59(13)
C20 C21 C16 120.48(15)
C19 C20 C21 120.31(15)
C20 C19 C18 119.59(15)
C17 C18 C19 120.23(15)
C18 C17 C16 120.56(14)
C11 C12 C13 117.48(13)
C11 C12 C15 120.50(12)
C13 C12 C15 121.89(13)
C14 C13 C12 121.16(13)
C13 C14 C9 121.00(13)
C14 C9 C10 118.51(13)
C14 C9 C1 120.83(12)
C10 C9 C1 120.63(12)
C11 C10 C9 120.25(13)
C10 C11 C12 121.57(13)
C9 C1 B3 122.65(12)
C9 C1 B2 123.28(12)
B3 C1 B2 62.58(10)
C9 C1 C2 116.84(11)
B3 C1 C2 109.72(11)
B2 C1 C2 110.30(11)
C9 C1 B1 118.18(11)
B3 C1 B1 112.94(11)
B2 C1 B1 62.31(9)
C2 C1 B1 60.37(9)
C9 C1 B4 116.87(11)
B3 C1 B4 61.93(10)
B2 C1 B4 113.00(11)
C2 C1 B4 60.04(9)
B1 C1 B4 111.36(11)
C3 C2 B5 122.67(13)
C3 C2 B6 123.06(12)
B5 C2 B6 62.56(10)
C3 C2 C1 117.29(11)
B5 C2 C1 109.94(11)
B6 C2 C1 109.58(11)
C3 C2 B4 117.43(12)
B5 C2 B4 62.16(10)
B6 C2 B4 112.88(11)
C1 C2 B4 60.28(9)
C3 C2 B1 118.00(12)
B5 C2 B1 112.76(11)
B6 C2 B1 61.89(10)
C1 C2 B1 59.95(9)
B4 C2 B1 111.21(11)
C8 C3 C4 118.91(14)
C8 C3 C2 120.23(14)
C4 C3 C2 120.86(14)
C7 C8 C3 120.27(16)
C6 C7 C8 120.61(18)
C5 C6 C7 119.35(17)
C6 C5 C4 120.54(18)
C5 C4 C3 120.25(18)

loop_
_geom_bond_atom_site_label_1
_geom_bond_atom_site_label_2
_geom_bond_distance
B1 C1 1.725(2)
B1 C2 1.732(2)
B1 B7 1.759(2)
B1 B6 1.770(2)
B1 B2 1.775(2)
B2 C1 1.705(2)
B2 B3 1.771(2)
B2 B8 1.779(3)
B2 B7 1.779(2)
B3 C1 1.705(2)
B3 B4 1.768(2)
B3 B8 1.775(2)
B3 B9 1.777(3)
B4 C2 1.727(2)
B4 C1 1.731(2)
B4 B9 1.760(2)
B4 B5 1.774(2)
B5 C2 1.709(2)
B5 B6 1.775(3)
B5 B9 1.776(3)
B5 B10 1.782(3)
B6 C2 1.709(2)
B6 B7 1.777(3)
B6 B10 1.781(3)
B7 B8 1.778(3)
B7 B10 1.781(3)
B8 B10 1.777(3)
B8 B9 1.782(3)
B9 B10 1.786(3)
C28 C27 1.392(2)
C28 C23 1.396(2)
C27 C26 1.389(2)
C26 C25 1.387(3)
C25 C24 1.390(2)
C24 C23 1.399(2)
C23 C22 1.4916(19)
C22 C15 1.356(2)
C22 C29 1.489(2)
C29 C30 1.396(2)
C29 C34 1.398(2)
C30 C31 1.393(2)
C31 C32 1.384(3)
C32 C33 1.388(3)
C33 C34 1.394(2)
C15 C12 1.4901(19)
C15 C16 1.492(2)
C16 C17 1.394(2)
C16 C21 1.399(2)
C21 C20 1.392(2)
C20 C19 1.384(3)
C19 C18 1.394(2)
C18 C17 1.389(2)
C12 C11 1.396(2)
C12 C13 1.4007(19)
C13 C14 1.386(2)
C14 C9 1.392(2)
C9 C10 1.3957(19)
C9 C1 1.4979(19)
C10 C11 1.3937(19)
C1 C2 1.720(2)
C2 C3 1.500(2)
C3 C8 1.394(2)
C3 C4 1.395(2)
C8 C7 1.392(2)
C7 C6 1.384(3)
C6 C5 1.384(3)
C5 C4 1.393(3)

loop_
_geom_torsion_atom_site_label_1
_geom_torsion_atom_site_label_2
_geom_torsion_atom_site_label_3
_geom_torsion_atom_site_label_4
_geom_torsion
C2 B1 B2 C1 -36.62(10)
B7 B1 B2 C1 -135.72(12)
B6 B1 B2 C1 -98.20(12)
C1 B1 B2 B3 35.00(10)
C2 B1 B2 B3 -1.62(15)
B7 B1 B2 B3 -100.72(13)
B6 B1 B2 B3 -63.20(14)
C1 B1 B2 B8 98.18(12)
C2 B1 B2 B8 61.57(14)
B7 B1 B2 B8 -37.54(11)
B6 B1 B2 B8 -0.02(15)
C1 B1 B2 B7 135.72(12)
C2 B1 B2 B7 99.10(12)
B6 B1 B2 B7 37.52(11)
B1 B2 B3 C1 -35.29(10)
B8 B2 B3 C1 -135.44(12)
B7 B2 B3 C1 -97.86(12)
C1 B2 B3 B4 35.02(11)
B1 B2 B3 B4 -0.27(15)
B8 B2 B3 B4 -100.42(13)
B7 B2 B3 B4 -62.83(14)
C1 B2 B3 B8 135.44(12)
B1 B2 B3 B8 100.15(13)
B7 B2 B3 B8 37.58(12)
C1 B2 B3 B9 98.09(13)
B1 B2 B3 B9 62.80(14)
B8 B2 B3 B9 -37.35(12)
B7 B2 B3 B9 0.23(15)
C1 B3 B4 C2 36.65(10)
B2 B3 B4 C2 2.06(15)
B8 B3 B4 C2 -61.58(14)
B9 B3 B4 C2 -99.16(12)
B2 B3 B4 C1 -34.59(11)
B8 B3 B4 C1 -98.22(12)
B9 B3 B4 C1 -135.81(12)
C1 B3 B4 B9 135.81(12)
B2 B3 B4 B9 101.22(13)
B8 B3 B4 B9 37.59(12)
C1 B3 B4 B5 98.21(12)
B2 B3 B4 B5 63.62(15)
B8 B3 B4 B5 -0.01(16)
B9 B3 B4 B5 -37.60(12)
C1 B4 B5 C2 -36.87(10)
B9 B4 B5 C2 -135.96(13)
B3 B4 B5 C2 -98.30(12)
C2 B4 B5 B6 34.92(11)
C1 B4 B5 B6 -1.95(16)
B9 B4 B5 B6 -101.04(14)
B3 B4 B5 B6 -63.38(15)
C2 B4 B5 B9 135.96(13)
C1 B4 B5 B9 99.09(13)
B3 B4 B5 B9 37.66(12)
C2 B4 B5 B10 98.26(13)
C1 B4 B5 B10 61.39(14)
B9 B4 B5 B10 -37.70(12)
B3 B4 B5 B10 -0.05(16)
C1 B1 B6 C2 36.73(10)
B7 B1 B6 C2 135.71(12)
B2 B1 B6 C2 98.20(12)
C1 B1 B6 B5 1.88(15)
C2 B1 B6 B5 -34.84(11)
B7 B1 B6 B5 100.87(14)
B2 B1 B6 B5 63.35(15)
C1 B1 B6 B7 -98.98(12)
C2 B1 B6 B7 -135.71(12)
B2 B1 B6 B7 -37.51(11)
C1 B1 B6 B10 -61.64(14)
C2 B1 B6 B10 -98.37(13)
B7 B1 B6 B10 37.34(12)
B2 B1 B6 B10 -0.18(16)
B4 B5 B6 C2 -35.21(11)
B9 B5 B6 C2 -97.99(13)
B10 B5 B6 C2 -135.72(13)
C2 B5 B6 B1 35.26(11)
B4 B5 B6 B1 0.05(16)
B9 B5 B6 B1 -62.73(15)
B10 B5 B6 B1 -100.46(13)
C2 B5 B6 B7 98.11(13)
B4 B5 B6 B7 62.90(15)
B9 B5 B6 B7 0.12(16)
B10 B5 B6 B7 -37.61(12)
C2 B5 B6 B10 135.72(13)
B4 B5 B6 B10 100.51(14)
B9 B5 B6 B10 37.73(12)
C1 B1 B7 B6 100.44(12)
C2 B1 B7 B6 38.18(11)
B2 B1 B7 B6 138.54(12)
C1 B1 B7 B8 -0.36(16)
C2 B1 B7 B8 -62.62(15)
B6 B1 B7 B8 -100.80(14)
B2 B1 B7 B8 37.74(12)
C1 B1 B7 B2 -38.10(11)
C2 B1 B7 B2 -100.36(12)
B6 B1 B7 B2 -138.54(12)
C1 B1 B7 B10 63.00(15)
C2 B1 B7 B10 0.74(16)
B6 B1 B7 B10 -37.45(12)
B2 B1 B7 B10 101.10(14)
C2 B6 B7 B1 -38.84(11)
B5 B6 B7 B1 -100.51(13)
B10 B6 B7 B1 -138.16(13)
C2 B6 B7 B8 61.95(15)
B1 B6 B7 B8 100.79(13)
B5 B6 B7 B8 0.28(16)
B10 B6 B7 B8 -37.37(12)
C2 B6 B7 B2 -1.57(16)
B1 B6 B7 B2 37.27(11)
B5 B6 B7 B2 -63.23(15)
B10 B6 B7 B2 -100.89(13)
C2 B6 B7 B10 99.32(13)
B1 B6 B7 B10 138.16(13)
B5 B6 B7 B10 37.66(12)
C1 B2 B7 B1 38.62(11)
B3 B2 B7 B1 100.15(12)
B8 B2 B7 B1 137.75(13)
C1 B2 B7 B6 1.41(15)
B3 B2 B7 B6 62.94(15)
B1 B2 B7 B6 -37.21(11)
B8 B2 B7 B6 100.54(14)
C1 B2 B7 B8 -99.14(13)
B3 B2 B7 B8 -37.60(11)
B1 B2 B7 B8 -137.75(13)
C1 B2 B7 B10 -62.22(14)
B3 B2 B7 B10 -0.69(15)
B1 B2 B7 B10 -100.84(13)
B8 B2 B7 B10 36.91(12)
C1 B3 B8 B10 -62.58(15)
B4 B3 B8 B10 0.06(16)
B2 B3 B8 B10 -101.12(13)
B9 B3 B8 B10 37.36(12)
C1 B3 B8 B7 0.95(17)
B4 B3 B8 B7 63.60(16)
B2 B3 B8 B7 -37.58(12)
B9 B3 B8 B7 100.89(14)
C1 B3 B8 B2 38.53(11)
B4 B3 B8 B2 101.18(13)
B9 B3 B8 B2 138.47(13)
C1 B3 B8 B9 -99.94(13)
B4 B3 B8 B9 -37.29(12)
B2 B3 B8 B9 -138.47(13)
B1 B7 B8 B3 -0.37(17)
B6 B7 B8 B3 -63.86(16)
B2 B7 B8 B3 37.46(12)
B10 B7 B8 B3 -101.30(14)
B1 B7 B8 B10 100.93(13)
B6 B7 B8 B10 37.43(12)
B2 B7 B8 B10 138.76(12)
B1 B7 B8 B2 -37.83(12)
B6 B7 B8 B2 -101.33(12)
B10 B7 B8 B2 -138.76(12)
B1 B7 B8 B9 62.92(16)
B6 B7 B8 B9 -0.57(16)
B2 B7 B8 B9 100.75(13)
B10 B7 B8 B9 -38.01(12)
C1 B2 B8 B3 -38.48(11)
B1 B2 B8 B3 -100.62(12)
B7 B2 B8 B3 -137.87(13)
C1 B2 B8 B10 62.36(15)
B3 B2 B8 B10 100.83(14)
B1 B2 B8 B10 0.21(16)
B7 B2 B8 B10 -37.04(12)
C1 B2 B8 B7 99.40(12)
B3 B2 B8 B7 137.87(13)
B1 B2 B8 B7 37.25(11)
C1 B2 B8 B9 -1.39(16)
B3 B2 B8 B9 37.09(12)
B1 B2 B8 B9 -63.54(15)
B7 B2 B8 B9 -100.79(14)
C2 B4 B9 B5 -38.00(11)
C1 B4 B9 B5 -100.27(13)
B3 B4 B9 B5 -138.32(13)
C2 B4 B9 B3 100.32(12)
C1 B4 B9 B3 38.05(11)
B5 B4 B9 B3 138.32(13)
C2 B4 B9 B8 62.88(15)
C1 B4 B9 B8 0.60(16)
B3 B4 B9 B8 -37.45(12)
B5 B4 B9 B8 100.87(14)
C2 B4 B9 B10 -0.26(17)
C1 B4 B9 B10 -62.54(15)
B3 B4 B9 B10 -100.59(14)
B5 B4 B9 B10 37.74(12)
C2 B5 B9 B4 38.49(11)
B6 B5 B9 B4 100.15(13)
B10 B5 B9 B4 137.80(13)
C2 B5 B9 B3 1.17(16)
B4 B5 B9 B3 -37.31(11)
B6 B5 B9 B3 62.84(15)
B10 B5 B9 B3 100.49(14)
C2 B5 B9 B8 -62.13(15)
B4 B5 B9 B8 -100.62(13)
B6 B5 B9 B8 -0.47(16)
B10 B5 B9 B8 37.18(12)
C2 B5 B9 B10 -99.32(13)
B4 B5 B9 B10 -137.80(13)
B6 B5 B9 B10 -37.65(12)
C1 B3 B9 B4 -38.83(11)
B2 B3 B9 B4 -100.61(13)
B8 B3 B9 B4 -137.96(13)
C1 B3 B9 B5 -1.42(16)
B4 B3 B9 B5 37.41(12)
B2 B3 B9 B5 -63.19(15)
B8 B3 B9 B5 -100.55(14)
C1 B3 B9 B8 99.13(13)
B4 B3 B9 B8 137.96(13)
B2 B3 B9 B8 37.35(11)
C1 B3 B9 B10 62.08(15)
B4 B3 B9 B10 100.91(14)
B2 B3 B9 B10 0.31(16)
B8 B3 B9 B10 -37.05(12)
B3 B8 B9 B4 37.50(12)
B10 B8 B9 B4 -100.90(14)
B7 B8 B9 B4 -62.95(16)
B2 B8 B9 B4 0.49(17)
B3 B8 B9 B5 101.09(13)
B10 B8 B9 B5 -37.31(12)
B7 B8 B9 B5 0.64(16)
B2 B8 B9 B5 64.08(15)
B10 B8 B9 B3 -138.41(13)
B7 B8 B9 B3 -100.45(13)
B2 B8 B9 B3 -37.02(12)
B3 B8 B9 B10 138.41(13)
B7 B8 B9 B10 37.96(12)
B2 B8 B9 B10 101.39(13)
B3 B8 B10 B6 63.01(15)
B7 B8 B10 B6 -37.32(11)
B2 B8 B10 B6 -0.32(16)
B9 B8 B10 B6 100.23(13)
B3 B8 B10 B7 100.33(13)
B2 B8 B10 B7 37.00(11)
B9 B8 B10 B7 137.55(12)
B3 B8 B10 B5 -0.09(16)
B7 B8 B10 B5 -100.42(13)
B2 B8 B10 B5 -63.42(16)
B9 B8 B10 B5 37.13(12)
B3 B8 B10 B9 -37.23(12)
B7 B8 B10 B9 -137.55(12)
B2 B8 B10 B9 -100.55(13)
C2 B6 B10 B8 -62.29(15)
B1 B6 B10 B8 0.30(16)
B5 B6 B10 B8 -100.62(13)
B7 B6 B10 B8 37.37(12)
C2 B6 B10 B7 -99.66(13)
B1 B6 B10 B7 -37.06(11)
B5 B6 B10 B7 -137.98(13)
C2 B6 B10 B5 38.33(11)
B1 B6 B10 B5 100.92(13)
B7 B6 B10 B5 137.98(13)
C2 B6 B10 B9 1.00(16)
B1 B6 B10 B9 63.59(16)
B5 B6 B10 B9 -37.33(12)
B7 B6 B10 B9 100.66(14)
B1 B7 B10 B8 -100.69(13)
B6 B7 B10 B8 -138.14(12)
B2 B7 B10 B8 -36.95(11)
B1 B7 B10 B6 37.45(12)
B8 B7 B10 B6 138.14(12)
B2 B7 B10 B6 101.19(12)
B1 B7 B10 B5 0.11(17)
B6 B7 B10 B5 -37.34(12)
B8 B7 B10 B5 100.80(14)
B2 B7 B10 B5 63.85(16)
B1 B7 B10 B9 -62.86(16)
B6 B7 B10 B9 -100.31(13)
B8 B7 B10 B9 37.83(12)
B2 B7 B10 B9 0.88(16)
C2 B5 B10 B8 62.35(15)
B4 B5 B10 B8 0.08(16)
B6 B5 B10 B8 100.67(13)
B9 B5 B10 B8 -37.26(12)
C2 B5 B10 B6 -38.32(11)
B4 B5 B10 B6 -100.59(13)
B9 B5 B10 B6 -137.94(13)
C2 B5 B10 B7 -0.93(17)
B4 B5 B10 B7 -63.20(16)
B6 B5 B10 B7 37.39(12)
B9 B5 B10 B7 -100.54(14)
C2 B5 B10 B9 99.62(13)
B4 B5 B10 B9 37.35(12)
B6 B5 B10 B9 137.94(13)
B4 B9 B10 B8 100.46(14)
B5 B9 B10 B8 138.27(13)
B3 B9 B10 B8 37.09(12)
B4 B9 B10 B6 -0.46(17)
B5 B9 B10 B6 37.35(12)
B3 B9 B10 B6 -63.84(16)
B8 B9 B10 B6 -100.92(13)
B4 B9 B10 B7 62.65(16)
B5 B9 B10 B7 100.45(13)
B3 B9 B10 B7 -0.73(17)
B8 B9 B10 B7 -37.82(12)
B4 B9 B10 B5 -37.80(12)
B3 B9 B10 B5 -101.18(13)
B8 B9 B10 B5 -138.27(13)
C23 C28 C27 C26 -0.9(2)
C28 C27 C26 C25 0.0(3)
C27 C26 C25 C24 0.2(3)
C26 C25 C24 C23 0.4(3)
C27 C28 C23 C24 1.5(2)
C27 C28 C23 C22 179.12(15)
C25 C24 C23 C28 -1.2(2)
C25 C24 C23 C22 -178.87(15)
C28 C23 C22 C15 135.69(16)
C24 C23 C22 C15 -46.7(2)
C28 C23 C22 C29 -46.47(19)
C24 C23 C22 C29 131.12(15)
C15 C22 C29 C30 122.32(16)
C23 C22 C29 C30 -55.51(18)
C15 C22 C29 C34 -55.9(2)
C23 C22 C29 C34 126.27(15)
C34 C29 C30 C31 3.5(2)
C22 C29 C30 C31 -174.73(14)
C29 C30 C31 C32 -1.7(3)
C30 C31 C32 C33 -1.3(3)
C31 C32 C33 C34 2.6(3)
C32 C33 C34 C29 -0.7(2)
C30 C29 C34 C33 -2.3(2)
C22 C29 C34 C33 175.94(14)
C29 C22 C15 C12 -8.2(2)
C23 C22 C15 C12 169.48(13)
C29 C22 C15 C16 174.13(13)
C23 C22 C15 C16 -8.2(2)
C22 C15 C16 C17 125.86(16)
C12 C15 C16 C17 -52.06(19)
C22 C15 C16 C21 -52.9(2)
C12 C15 C16 C21 129.15(14)
C17 C16 C21 C20 -1.8(2)
C15 C16 C21 C20 177.00(14)
C16 C21 C20 C19 -0.2(2)
C21 C20 C19 C18 1.6(3)
C20 C19 C18 C17 -0.9(3)
C19 C18 C17 C16 -1.1(2)
C21 C16 C17 C18 2.5(2)
C15 C16 C17 C18 -176.36(14)
C22 C15 C12 C11 149.61(15)
C16 C15 C12 C11 -32.56(19)
C22 C15 C12 C13 -34.6(2)
C16 C15 C12 C13 143.20(14)
C11 C12 C13 C14 0.6(2)
C15 C12 C13 C14 -175.25(14)
C12 C13 C14 C9 0.7(2)
C13 C14 C9 C10 -1.9(2)
C13 C14 C9 C1 175.81(14)
C14 C9 C10 C11 1.7(2)
C1 C9 C10 C11 -175.98(13)
C9 C10 C11 C12 -0.4(2)
C13 C12 C11 C10 -0.8(2)
C15 C12 C11 C10 175.15(13)
C14 C9 C1 B3 145.57(14)
C10 C9 C1 B3 -36.8(2)
C14 C9 C1 B2 69.09(18)
C10 C9 C1 B2 -113.26(16)
C14 C9 C1 C2 -73.77(17)
C10 C9 C1 C2 103.89(15)
C14 C9 C1 B1 -4.72(19)
C10 C9 C1 B1 172.94(13)
C14 C9 C1 B4 -141.99(14)
C10 C9 C1 B4 35.66(18)
B4 B3 C1 C9 105.46(14)
B2 B3 C1 C9 -113.68(15)
B8 B3 C1 C9 -152.92(13)
B9 B3 C1 C9 144.19(13)
B4 B3 C1 B2 -140.85(12)
B8 B3 C1 B2 -39.24(12)
B9 B3 C1 B2 -102.12(13)
B4 B3 C1 C2 -37.60(10)
B2 B3 C1 C2 103.25(12)
B8 B3 C1 C2 64.01(14)
B9 B3 C1 C2 1.13(15)
B4 B3 C1 B1 -102.86(13)
B2 B3 C1 B1 38.00(12)
B8 B3 C1 B1 -1.24(16)
B9 B3 C1 B1 -64.13(15)
B2 B3 C1 B4 140.85(12)
B8 B3 C1 B4 101.61(13)
B9 B3 C1 B4 38.73(11)
B3 B2 C1 C9 112.74(14)
B1 B2 C1 C9 -107.07(14)
B8 B2 C1 C9 151.84(13)
B7 B2 C1 C9 -145.65(13)
B1 B2 C1 B3 140.19(12)
B8 B2 C1 B3 39.10(11)
B7 B2 C1 B3 101.61(13)
B3 B2 C1 C2 -102.32(12)
B1 B2 C1 C2 37.87(11)
B8 B2 C1 C2 -63.22(14)
B7 B2 C1 C2 -0.71(15)
B3 B2 C1 B1 -140.19(12)
B8 B2 C1 B1 -101.09(13)
B7 B2 C1 B1 -38.58(11)
B3 B2 C1 B4 -37.24(12)
B1 B2 C1 B4 102.95(13)
B8 B2 C1 B4 1.86(16)
B7 B2 C1 B4 64.37(14)
C2 B1 C1 C9 -106.53(13)
B7 B1 C1 C9 154.08(12)
B6 B1 C1 C9 -142.70(12)
B2 B1 C1 C9 114.95(14)
C2 B1 C1 B3 100.41(12)
B7 B1 C1 B3 1.02(16)
B6 B1 C1 B3 64.25(14)
B2 B1 C1 B3 -38.11(12)
C2 B1 C1 B2 138.52(11)
B7 B1 C1 B2 39.13(11)
B6 B1 C1 B2 102.35(12)
B7 B1 C1 C2 -99.39(12)
B6 B1 C1 C2 -36.17(10)
B2 B1 C1 C2 -138.52(11)
C2 B1 C1 B4 32.94(10)
B7 B1 C1 B4 -66.46(14)
B6 B1 C1 B4 -3.23(15)
B2 B1 C1 B4 -105.58(12)
C2 B4 C1 C9 106.99(13)
B9 B4 C1 C9 -153.61(12)
B3 B4 C1 C9 -114.54(13)
B5 B4 C1 C9 143.30(12)
C2 B4 C1 B3 -138.47(11)
B9 B4 C1 B3 -39.07(11)
B5 B4 C1 B3 -102.16(13)
C2 B4 C1 B2 -100.97(12)
B9 B4 C1 B2 -1.57(16)
B3 B4 C1 B2 37.50(12)
B5 B4 C1 B2 -64.66(15)
B9 B4 C1 C2 99.40(12)
B3 B4 C1 C2 138.47(11)
B5 B4 C1 C2 36.32(11)
C2 B4 C1 B1 -33.06(10)
B9 B4 C1 B1 66.34(14)
B3 B4 C1 B1 105.42(12)
B5 B4 C1 B1 3.26(15)
B4 B5 C2 C3 -106.27(15)
B6 B5 C2 C3 113.40(15)
B9 B5 C2 C3 -144.77(14)
B10 B5 C2 C3 152.35(14)
B4 B5 C2 B6 140.33(12)
B9 B5 C2 B6 101.83(13)
B10 B5 C2 B6 38.95(12)
B4 B5 C2 C1 38.01(11)
B6 B5 C2 C1 -102.31(12)
B9 B5 C2 C1 -0.49(15)
B10 B5 C2 C1 -63.36(14)
B6 B5 C2 B4 -140.33(12)
B9 B5 C2 B4 -38.50(11)
B10 B5 C2 B4 -101.38(13)
B4 B5 C2 B1 102.84(13)
B6 B5 C2 B1 -37.49(12)
B9 B5 C2 B1 64.34(15)
B10 B5 C2 B1 1.46(16)
B1 B6 C2 C3 106.70(15)
B5 B6 C2 C3 -112.81(16)
B7 B6 C2 C3 145.43(14)
B10 B6 C2 C3 -151.83(14)
B1 B6 C2 B5 -140.49(12)
B7 B6 C2 B5 -101.76(13)
B10 B6 C2 B5 -39.02(12)
B1 B6 C2 C1 -37.59(11)
B5 B6 C2 C1 102.89(12)
B7 B6 C2 C1 1.14(15)
B10 B6 C2 C1 63.87(14)
B1 B6 C2 B4 -102.70(13)
B5 B6 C2 B4 37.79(12)
B7 B6 C2 B4 -63.97(15)
B10 B6 C2 B4 -1.23(16)
B5 B6 C2 B1 140.49(12)
B7 B6 C2 B1 38.73(11)
B10 B6 C2 B1 101.47(13)
C9 C1 C2 C3 0.56(18)
B3 C1 C2 C3 146.02(13)
B2 C1 C2 C3 -146.88(13)
B1 C1 C2 C3 -108.17(14)
B4 C1 C2 C3 107.60(14)
C9 C1 C2 B5 -145.87(12)
B3 C1 C2 B5 -0.41(15)
B2 C1 C2 B5 66.69(14)
B1 C1 C2 B5 105.40(12)
B4 C1 C2 B5 -38.83(11)
C9 C1 C2 B6 147.16(12)
B3 C1 C2 B6 -67.38(14)
B2 C1 C2 B6 -0.27(15)
B1 C1 C2 B6 38.44(11)
B4 C1 C2 B6 -105.80(12)
C9 C1 C2 B4 -107.04(13)
B3 C1 C2 B4 38.42(11)
B2 C1 C2 B4 105.53(12)
B1 C1 C2 B4 144.23(11)
C9 C1 C2 B1 108.73(13)
B3 C1 C2 B1 -105.81(12)
B2 C1 C2 B1 -38.71(11)
B4 C1 C2 B1 -144.23(11)
C1 B4 C2 C3 -107.37(14)
B9 B4 C2 C3 153.34(13)
B3 B4 C2 C3 -143.42(13)
B5 B4 C2 C3 114.44(15)
C1 B4 C2 B5 138.19(12)
B9 B4 C2 B5 38.90(12)
B3 B4 C2 B5 102.15(13)
C1 B4 C2 B6 100.24(12)
B9 B4 C2 B6 0.95(16)
B3 B4 C2 B6 64.20(15)
B5 B4 C2 B6 -37.95(12)
B9 B4 C2 C1 -99.29(13)
B3 B4 C2 C1 -36.04(10)
B5 B4 C2 C1 -138.19(12)
C1 B4 C2 B1 32.87(10)
B9 B4 C2 B1 -66.43(14)
B3 B4 C2 B1 -3.18(15)
B5 B4 C2 B1 -105.33(13)
C1 B1 C2 C3 107.00(13)
B7 B1 C2 C3 -153.76(13)
B6 B1 C2 C3 -114.61(14)
B2 B1 C2 C3 143.00(12)
C1 B1 C2 B5 -100.63(12)
B7 B1 C2 B5 -1.40(16)
B6 B1 C2 B5 37.76(12)
B2 B1 C2 B5 -64.63(14)
C1 B1 C2 B6 -138.39(12)
B7 B1 C2 B6 -39.16(11)
B2 B1 C2 B6 -102.39(12)
B7 B1 C2 C1 99.24(12)
B6 B1 C2 C1 138.39(12)
B2 B1 C2 C1 36.00(10)
C1 B1 C2 B4 -32.99(10)
B7 B1 C2 B4 66.25(14)
B6 B1 C2 B4 105.40(13)
B2 B1 C2 B4 3.01(15)
B5 C2 C3 C8 -124.83(17)
B6 C2 C3 C8 -48.5(2)
C1 C2 C3 C8 93.31(17)
B4 C2 C3 C8 162.16(14)
B1 C2 C3 C8 24.6(2)
B5 C2 C3 C4 55.1(2)
B6 C2 C3 C4 131.43(16)
C1 C2 C3 C4 -86.79(19)
B4 C2 C3 C4 -17.9(2)
B1 C2 C3 C4 -155.46(15)
C4 C3 C8 C7 2.9(3)
C2 C3 C8 C7 -177.20(16)
C3 C8 C7 C6 -1.0(3)
C8 C7 C6 C5 -1.0(3)
C7 C6 C5 C4 1.0(3)
C6 C5 C4 C3 0.9(3)
C8 C3 C4 C5 -2.9(3)
C2 C3 C4 C5 177.22(18)
